data_4063665
loop_
_publ_author_name
'Fischer, Reinald'
'Langer, Jens'
'Krieck, Sven'
'G\"orls, Helmar'
'Westerhausen, Matthias'

_publ_section_title
;
 Coordination Behavior of Calcocene and Its Use as a Synthon for
 Heteroleptic Organocalcium Compounds
;
_journal_issue 6
_journal_name_full Organometallics
_journal_page_first 1359
_journal_paper_doi 10.1021/om100806f
_journal_volume 30
_journal_year 2011
_chemical_absolute_configuration ad
_chemical_formula_moiety 'C20 H30 Ca O2'
_chemical_formula_sum 'C20 H30 Ca O2'
_chemical_formula_weight 342.52
_space_group_IT_number 96
_symmetry_cell_setting tetragonal
_symmetry_space_group_name_Hall 'P 4nw 2abw'
_symmetry_space_group_name_H-M 'P 43 21 2'
_atom_sites_solution_hydrogens geom
_atom_sites_solution_primary direct
_atom_sites_solution_secondary difmap
_audit_creation_method SHELXL-97
_cell_angle_alpha 90.00
_cell_angle_beta 90.00
_cell_angle_gamma 90.00
_cell_formula_units_Z 4
_cell_length_a 9.2245(3)
_cell_length_b 9.2245(3)
_cell_length_c 22.8129(7)
_cell_measurement_reflns_used 11688
_cell_measurement_temperature 183(2)
_cell_measurement_theta_max 27.46
_cell_measurement_theta_min 2.84
_cell_volume 1941.18(11)
_computing_cell_refinement DENZO
_computing_data_collection COLLECT
_computing_data_reduction DENZO
_computing_molecular_graphics SHELXTL/PC
_computing_publication_material SHELXL-97
_computing_structure_refinement 'SHELXL-97 (Sheldrick, 1997)'
_computing_structure_solution 'SHELXS-97 (Sheldrick, 1990)'
_diffrn_ambient_temperature 183(2)
_diffrn_measured_fraction_theta_full 0.997
_diffrn_measured_fraction_theta_max 0.997
_diffrn_measurement_device_type KappaCCD
_diffrn_measurement_method 'phi- + omega-scan'
_diffrn_radiation_monochromator graphite
_diffrn_radiation_source 'fine-focus sealed tube'
_diffrn_radiation_type MoK\a
_diffrn_radiation_wavelength 0.71073
_diffrn_reflns_av_R_equivalents 0.0583
_diffrn_reflns_av_sigmaI/netI 0.0412
_diffrn_reflns_limit_h_max 11
_diffrn_reflns_limit_h_min -9
_diffrn_reflns_limit_k_max 11
_diffrn_reflns_limit_k_min -10
_diffrn_reflns_limit_l_max 29
_diffrn_reflns_limit_l_min -24
_diffrn_reflns_number 11688
_diffrn_reflns_theta_full 27.46
_diffrn_reflns_theta_max 27.46
_diffrn_reflns_theta_min 2.84
_exptl_absorpt_coefficient_mu 0.330
_exptl_absorpt_correction_type none
_exptl_crystal_colour colourless
_exptl_crystal_density_diffrn 1.172
_exptl_crystal_density_method 'not measured'
_exptl_crystal_description prism
_exptl_crystal_F_000 744
_exptl_crystal_size_max 0.05
_exptl_crystal_size_mid 0.05
_exptl_crystal_size_min 0.04
_refine_diff_density_max 0.175
_refine_diff_density_min -0.187
_refine_diff_density_rms 0.040
_refine_ls_abs_structure_details 'Flack H D (1983), Acta Cryst. A39, 876-881'
_refine_ls_abs_structure_Flack -0.02(4)
_refine_ls_extinction_method none
_refine_ls_goodness_of_fit_ref 1.017
_refine_ls_hydrogen_treatment constr
_refine_ls_matrix_type full
_refine_ls_number_parameters 105
_refine_ls_number_reflns 2208
_refine_ls_number_restraints 0
_refine_ls_restrained_S_all 1.017
_refine_ls_R_factor_all 0.0498
_refine_ls_R_factor_gt 0.0346
_refine_ls_shift/su_max 0.001
_refine_ls_shift/su_mean 0.000
_refine_ls_structure_factor_coef Fsqd
_refine_ls_weighting_details 'calc w=1/[\s^2^(Fo^2^)+(0.0440P)^2^+0.2566P] where P=(Fo^2^+2Fc^2^)/3'
_refine_ls_weighting_scheme calc
_refine_ls_wR_factor_gt 0.0758
_refine_ls_wR_factor_ref 0.0824
_reflns_number_gt 1864
_reflns_number_total 2208
_reflns_threshold_expression >2sigma(I)
_cod_data_source_file om100806f_si_001.cif
_cod_data_source_block FO3864
_cod_database_code 4063665

loop_
_symmetry_equiv_pos_as_xyz
'x, y, z'
'-x, -y, z+1/2'
'-y+1/2, x+1/2, z+3/4'
'y+1/2, -x+1/2, z+1/4'
'-x+1/2, y+1/2, -z+3/4'
'x+1/2, -y+1/2, -z+1/4'
'y, x, -z'
'-y, -x, -z+1/2'

loop_
_atom_site_label
_atom_site_type_symbol
_atom_site_fract_x
_atom_site_fract_y
_atom_site_fract_z
_atom_site_U_iso_or_equiv
_atom_site_adp_type
_atom_site_occupancy
_atom_site_symmetry_multiplicity
_atom_site_calc_flag
_atom_site_refinement_flags
Ca1 Ca 0.80472(3) 0.80472(3) 0.0000 0.02569(13) Uani 1 2 d S
O1 O 0.87042(14) 1.00092(13) 0.06239(6) 0.0346(3) Uani 1 1 d .
C1 C 0.9081(3) 1.1462(2) 0.04463(9) 0.0469(6) Uani 1 1 d .
H1A H 0.8191 1.2057 0.0415 0.056 Uiso 1 1 calc R
H1B H 0.9549 1.1436 0.0056 0.056 Uiso 1 1 calc R
C2 C 1.0098(3) 1.2136(2) 0.08832(10) 0.0521(6) Uani 1 1 d .
H2A H 1.0322 1.3143 0.0763 0.062 Uiso 1 1 calc R
H2B H 1.1017 1.1583 0.0892 0.062 Uiso 1 1 calc R
C3 C 0.9426(3) 1.2142(3) 0.14862(10) 0.0547(6) Uani 1 1 d .
H3A H 0.8608 1.2837 0.1494 0.066 Uiso 1 1 calc R
H3B H 1.0155 1.2466 0.1777 0.066 Uiso 1 1 calc R
C4 C 0.8884(2) 1.0653(2) 0.16512(10) 0.0500(6) Uani 1 1 d .
H4A H 0.9721 1.0003 0.1720 0.060 Uiso 1 1 calc R
H4B H 0.8322 1.0715 0.2020 0.060 Uiso 1 1 calc R
C5 C 0.7944(2) 1.0031(2) 0.11758(9) 0.0427(5) Uani 1 1 d .
H5A H 0.7655 0.9031 0.1283 0.051 Uiso 1 1 calc R
H5B H 0.7053 1.0621 0.1137 0.051 Uiso 1 1 calc R
C6 C 0.9134(2) 0.53134(19) -0.00171(9) 0.0404(4) Uani 1 1 d .
H6A H 0.9412 0.4759 -0.0377 0.048 Uiso 1 1 calc R
C7 C 0.7801(2) 0.5212(2) 0.02756(9) 0.0418(5) Uani 1 1 d .
H7A H 0.6979 0.4568 0.0158 0.050 Uiso 1 1 calc R
C8 C 0.7923(2) 0.5934(2) 0.08155(8) 0.0406(4) Uani 1 1 d .
H8A H 0.7211 0.5879 0.1145 0.049 Uiso 1 1 calc R
C9 C 0.9349(2) 0.6471(2) 0.08544(8) 0.0381(5) Uani 1 1 d .
H9A H 0.9805 0.6879 0.1216 0.046 Uiso 1 1 calc R
C10 C 1.0089(2) 0.6087(2) 0.03438(8) 0.0382(4) Uani 1 1 d .
H10A H 1.1157 0.6184 0.0280 0.046 Uiso 1 1 calc R

loop_
_atom_site_aniso_label
_atom_site_aniso_U_11
_atom_site_aniso_U_22
_atom_site_aniso_U_33
_atom_site_aniso_U_23
_atom_site_aniso_U_13
_atom_site_aniso_U_12
Ca1 0.02424(16) 0.02424(16) 0.0286(2) 0.00292(15) -0.00292(15) 0.00087(19)
O1 0.0376(7) 0.0267(7) 0.0396(7) -0.0020(6) -0.0016(6) -0.0024(5)
C1 0.0603(14) 0.0274(10) 0.0529(13) 0.0054(9) -0.0151(10) -0.0069(9)
C2 0.0571(14) 0.0339(12) 0.0652(14) 0.0083(11) -0.0204(11) -0.0168(10)
C3 0.0554(14) 0.0477(14) 0.0610(14) -0.0128(11) -0.0200(12) -0.0032(11)
C4 0.0472(13) 0.0580(14) 0.0449(12) -0.0098(10) -0.0011(10) -0.0053(11)
C5 0.0372(11) 0.0432(11) 0.0476(11) -0.0089(9) 0.0065(10) 0.0000(10)
C6 0.0534(12) 0.0279(9) 0.0399(9) 0.0012(9) -0.0054(10) 0.0116(8)
C7 0.0435(12) 0.0257(9) 0.0562(12) 0.0075(9) -0.0122(10) -0.0040(8)
C8 0.0469(12) 0.0343(10) 0.0406(10) 0.0139(9) 0.0028(10) 0.0026(9)
C9 0.0483(13) 0.0307(10) 0.0354(10) 0.0065(8) -0.0138(9) 0.0038(8)
C10 0.0334(11) 0.0347(11) 0.0464(10) 0.0118(9) -0.0073(9) 0.0072(8)

loop_
_atom_type_symbol
_atom_type_description
_atom_type_scat_dispersion_real
_atom_type_scat_dispersion_imag
_atom_type_scat_source
C C 0.0033 0.0016 'International Tables Vol C Tables 4.2.6.8 and 6.1.1.4'
H H 0.0000 0.0000 'International Tables Vol C Tables 4.2.6.8 and 6.1.1.4'
O O 0.0106 0.0060 'International Tables Vol C Tables 4.2.6.8 and 6.1.1.4'
Ca Ca 0.2262 0.3064 'International Tables Vol C Tables 4.2.6.8 and 6.1.1.4'

loop_
_geom_angle_atom_site_label_1
_geom_angle_atom_site_label_2
_geom_angle_atom_site_label_3
_geom_angle
_geom_angle_site_symmetry_1
_geom_angle_site_symmetry_3
O1 Ca1 O1 88.31(6) . 7
O1 Ca1 C8 98.50(5) . .
O1 Ca1 C8 128.95(6) 7 .
O1 Ca1 C8 128.95(6) . 7
O1 Ca1 C8 98.50(5) 7 7
C8 Ca1 C8 114.48(10) . 7
O1 Ca1 C7 128.21(5) . .
O1 Ca1 C7 116.72(6) 7 .
C8 Ca1 C7 30.18(6) . .
C8 Ca1 C7 93.37(7) 7 .
O1 Ca1 C7 116.73(6) . 7
O1 Ca1 C7 128.21(5) 7 7
C8 Ca1 C7 93.37(7) . 7
C8 Ca1 C7 30.18(6) 7 7
C7 Ca1 C7 83.77(9) . 7
O1 Ca1 C9 82.25(5) . .
O1 Ca1 C9 103.28(5) 7 .
C8 Ca1 C9 30.18(6) . .
C8 Ca1 C9 142.46(7) 7 .
C7 Ca1 C9 49.48(6) . .
C7 Ca1 C9 123.46(6) 7 .
O1 Ca1 C9 103.28(5) . 7
O1 Ca1 C9 82.25(5) 7 7
C8 Ca1 C9 142.46(7) . 7
C8 Ca1 C9 30.18(6) 7 7
C7 Ca1 C9 123.45(6) . 7
C7 Ca1 C9 49.48(6) 7 7
C9 Ca1 C9 172.42(9) . 7
O1 Ca1 C6 128.38(5) . .
O1 Ca1 C6 86.97(5) 7 .
C8 Ca1 C6 49.77(6) . .
C8 Ca1 C6 102.56(7) 7 .
C7 Ca1 C6 30.02(6) . .
C7 Ca1 C6 106.05(6) 7 .
C9 Ca1 C6 49.36(6) . .
C9 Ca1 C6 126.79(6) 7 .
O1 Ca1 C6 86.97(5) . 7
O1 Ca1 C6 128.38(5) 7 7
C8 Ca1 C6 102.57(7) . 7
C8 Ca1 C6 49.76(6) 7 7
C7 Ca1 C6 106.05(6) . 7
C7 Ca1 C6 30.02(6) 7 7
C9 Ca1 C6 126.80(6) . 7
C9 Ca1 C6 49.36(6) 7 7
C6 Ca1 C6 133.36(9) . 7
O1 Ca1 C10 79.38(5) . 7
O1 Ca1 C10 99.00(5) 7 7
C8 Ca1 C10 132.03(6) . 7
C8 Ca1 C10 49.57(6) 7 7
C7 Ca1 C10 132.89(6) . 7
C7 Ca1 C10 49.33(6) 7 7
C9 Ca1 C10 150.55(6) . 7
C9 Ca1 C10 29.75(6) 7 7
C6 Ca1 C10 151.97(6) . 7
C6 Ca1 C10 29.84(6) 7 7
O1 Ca1 C10 99.00(5) . .
O1 Ca1 C10 79.38(5) 7 .
C8 Ca1 C10 49.57(6) . .
C8 Ca1 C10 132.03(6) 7 .
C7 Ca1 C10 49.33(6) . .
C7 Ca1 C10 132.89(6) 7 .
C9 Ca1 C10 29.75(6) . .
C9 Ca1 C10 150.55(6) 7 .
C6 Ca1 C10 29.85(6) . .
C6 Ca1 C10 151.98(6) 7 .
C10 Ca1 C10 177.77(9) 7 .
C5 O1 C1 110.48(15) . .
C5 O1 Ca1 114.13(11) . .
C1 O1 Ca1 126.84(11) . .
O1 C1 C2 110.40(16) . .
O1 C1 H1A 109.6 . .
C2 C1 H1A 109.6 . .
O1 C1 H1B 109.6 . .
C2 C1 H1B 109.6 . .
H1A C1 H1B 108.1 . .
C1 C2 C3 110.49(19) . .
C1 C2 H2A 109.6 . .
C3 C2 H2A 109.6 . .
C1 C2 H2B 109.6 . .
C3 C2 H2B 109.6 . .
H2A C2 H2B 108.1 . .
C2 C3 C4 111.10(18) . .
C2 C3 H3A 109.4 . .
C4 C3 H3A 109.4 . .
C2 C3 H3B 109.4 . .
C4 C3 H3B 109.4 . .
H3A C3 H3B 108.0 . .
C5 C4 C3 111.02(18) . .
C5 C4 H4A 109.4 . .
C3 C4 H4A 109.4 . .
C5 C4 H4B 109.4 . .
C3 C4 H4B 109.4 . .
H4A C4 H4B 108.0 . .
O1 C5 C4 110.80(17) . .
O1 C5 H5A 109.5 . .
C4 C5 H5A 109.5 . .
O1 C5 H5B 109.5 . .
C4 C5 H5B 109.5 . .
H5A C5 H5B 108.1 . .
C7 C6 C10 107.76(18) . .
C7 C6 Ca1 74.41(10) . .
C10 C6 Ca1 75.56(10) . .
C7 C6 H6A 125.6 . .
C10 C6 H6A 125.6 . .
Ca1 C6 H6A 125.6 . .
C6 C7 C8 108.43(18) . .
C6 C7 Ca1 75.58(10) . .
C8 C7 Ca1 74.82(10) . .
C6 C7 H7A 125.2 . .
C8 C7 H7A 125.2 . .
Ca1 C7 H7A 125.2 . .
C7 C8 C9 107.25(18) . .
C7 C8 Ca1 75.00(10) . .
C9 C8 Ca1 75.49(11) . .
C7 C8 H8A 125.7 . .
C9 C8 H8A 125.7 . .
Ca1 C8 H8A 125.7 . .
C10 C9 C8 108.36(18) . .
C10 C9 Ca1 75.70(10) . .
C8 C9 Ca1 74.33(10) . .
C10 C9 H9A 125.3 . .
C8 C9 H9A 125.3 . .
Ca1 C9 H9A 125.3 . .
C9 C10 C6 108.19(18) . .
C9 C10 Ca1 74.55(10) . .
C6 C10 Ca1 74.60(10) . .
C9 C10 H10A 125.5 . .
C6 C10 H10A 125.5 . .
Ca1 C10 H10A 125.5 . .

loop_
_geom_bond_atom_site_label_1
_geom_bond_atom_site_label_2
_geom_bond_distance
_geom_bond_site_symmetry_2
Ca1 O1 2.3809(13) .
Ca1 O1 2.3810(13) 7
Ca1 C8 2.6970(18) .
Ca1 C8 2.6970(18) 7
Ca1 C7 2.6992(18) .
Ca1 C7 2.6992(18) 7
Ca1 C9 2.7118(18) .
Ca1 C9 2.7119(18) 7
Ca1 C6 2.7140(17) .
Ca1 C6 2.7141(17) 7
Ca1 C10 2.7262(17) 7
Ca1 C10 2.7262(17) .
O1 C5 1.441(2) .
O1 C1 1.443(2) .
C1 C2 1.503(3) .
C1 H1A 0.9900 .
C1 H1B 0.9900 .
C2 C3 1.509(3) .
C2 H2A 0.9900 .
C2 H2B 0.9900 .
C3 C4 1.510(3) .
C3 H3A 0.9900 .
C3 H3B 0.9900 .
C4 C5 1.503(3) .
C4 H4A 0.9900 .
C4 H4B 0.9900 .
C5 H5A 0.9900 .
C5 H5B 0.9900 .
C6 C7 1.402(3) .
C6 C10 1.401(3) .
C6 H6A 1.0000 .
C7 C8 1.405(3) .
C7 H7A 1.0000 .
C8 C9 1.408(3) .
C8 H8A 1.0000 .
C9 C10 1.396(3) .
C9 H9A 1.0000 .
C10 H10A 1.0000 .
